data_7202923
loop_
_publ_author_name
'Kumar, D. Krishna'
'Das, Amitava'
'Dastidar, Parthasarathi'

_publ_section_title
;
 Conformation dependent network structures in the coordination polymers
 derived from pyridylisonicotinamides, carboxylates and Co(ii):
 Entrapment of (H2O)14 water cluster of an unprecedented topology
;
_journal_issue 10
_journal_name_full CrystEngComm
_journal_page_first 895
_journal_paper_doi 10.1039/b705851a
_journal_volume 9
_journal_year 2007
_chemical_formula_sum 'C15 H22 Co N3 O11'
_chemical_formula_weight 479.29
_chemical_name_systematic
;
?
;
_space_group_IT_number 14
_symmetry_cell_setting monoclinic
_symmetry_space_group_name_Hall '-P 2ybc'
_symmetry_space_group_name_H-M 'P 1 21/c 1'
_atom_sites_solution_hydrogens geom
_atom_sites_solution_primary direct
_atom_sites_solution_secondary difmap
_audit_creation_method SHELXL-97
_cell_angle_alpha 90.00
_cell_angle_beta 100.332(2)
_cell_angle_gamma 90.00
_cell_formula_units_Z 4
_cell_length_a 8.3945(8)
_cell_length_b 15.8060(16)
_cell_length_c 14.8833(15)
_cell_measurement_temperature 100(2)
_cell_volume 1942.7(3)
_computing_cell_refinement 'BRUKER AXS SMART 3'
_computing_data_collection 'BRUKER AXS SMART 3'
_computing_data_reduction 'BRUKER AXS SAINT'
_computing_molecular_graphics 'BRUKER SHELXLTL'
_computing_publication_material 'MERCURY 1.4'
_computing_structure_refinement 'SHELXL-97 (Sheldrick, 1997)'
_computing_structure_solution 'SHELXS-97 (Sheldrick, 1990)'
_diffrn_ambient_temperature 100(2)
_diffrn_detector_area_resol_mean 3
_diffrn_measured_fraction_theta_full 0.993
_diffrn_measured_fraction_theta_max 0.993
_diffrn_measurement_device_type 'BRUKER CCD AREA DETECTOR'
_diffrn_measurement_method 'PHI-OMEGA SCAN'
_diffrn_radiation_monochromator graphite
_diffrn_radiation_source 'fine-focus sealed tube'
_diffrn_radiation_type MoK\a
_diffrn_radiation_wavelength 0.71073
_diffrn_reflns_av_R_equivalents 0.0333
_diffrn_reflns_av_sigmaI/netI 0.0446
_diffrn_reflns_limit_h_max 10
_diffrn_reflns_limit_h_min -10
_diffrn_reflns_limit_k_max 12
_diffrn_reflns_limit_k_min -19
_diffrn_reflns_limit_l_max 16
_diffrn_reflns_limit_l_min -18
_diffrn_reflns_number 9725
_diffrn_reflns_theta_full 25.50
_diffrn_reflns_theta_max 25.50
_diffrn_reflns_theta_min 1.90
_exptl_absorpt_coefficient_mu 0.950
_exptl_absorpt_correction_T_max 0.9541
_exptl_absorpt_correction_T_min 0.7637
_exptl_absorpt_correction_type multi-scan
_exptl_absorpt_process_details SADABS
_exptl_crystal_colour PINK
_exptl_crystal_density_diffrn 1.639
_exptl_crystal_density_method 'not measured'
_exptl_crystal_description PLATE
_exptl_crystal_F_000 992
_exptl_crystal_size_max 0.30
_exptl_crystal_size_mid 0.16
_exptl_crystal_size_min 0.05
_refine_diff_density_max 1.172
_refine_diff_density_min -0.342
_refine_diff_density_rms 0.084
_refine_ls_extinction_method none
_refine_ls_goodness_of_fit_ref 1.006
_refine_ls_hydrogen_treatment mixed
_refine_ls_matrix_type full
_refine_ls_number_parameters 302
_refine_ls_number_reflns 3588
_refine_ls_number_restraints 1
_refine_ls_restrained_S_all 1.006
_refine_ls_R_factor_all 0.0778
_refine_ls_R_factor_gt 0.0531
_refine_ls_shift/su_max 0.018
_refine_ls_shift/su_mean 0.001
_refine_ls_structure_factor_coef Fsqd
_refine_ls_weighting_details 'calc w=1/[\s^2^(Fo^2^)+(0.0498P)^2^+5.2041P] where P=(Fo^2^+2Fc^2^)/3'
_refine_ls_weighting_scheme calc
_refine_ls_wR_factor_gt 0.1179
_refine_ls_wR_factor_ref 0.1298
_reflns_number_gt 2554
_reflns_number_total 3588
_reflns_threshold_expression >2sigma(I)
_cod_data_source_file b705851a.txt
_cod_data_source_block kkb490em
_cod_depositor_comments
;
The following automatic conversions were performed:
'_symmetry_cell_setting' value 'MONOCLINIC' changed to 'monoclinic'
according to '/home/saulius/struct/CIF-dictionaries/cif_core.dic'
dictionary named 'cif_core.dic' version 2.4.1 from
2010-06-29.

'_exptl_absorpt_correction_type' value 'MULTI-SCAN' changed
to 'multi-scan' according to
'/home/saulius/struct/CIF-dictionaries/cif_core.dic' dictionary named
'cif_core.dic' version 2.4.1 from 2010-06-29.

Automatic conversion script
Id: cif_fix_enum 1527 2010-12-29 10:47:43Z saulius 
;
_cod_original_sg_symbol_H-M P2(1)/C
_cod_database_code 7202923

loop_
_symmetry_equiv_pos_as_xyz
'x, y, z'
'-x, y+1/2, -z+1/2'
'-x, -y, -z'
'x, -y-1/2, z-1/2'

loop_
_atom_site_label
_atom_site_type_symbol
_atom_site_fract_x
_atom_site_fract_y
_atom_site_fract_z
_atom_site_U_iso_or_equiv
_atom_site_adp_type
_atom_site_occupancy
_atom_site_symmetry_multiplicity
_atom_site_calc_flag
_atom_site_refinement_flags
_atom_site_disorder_assembly
_atom_site_disorder_group
Co1 Co 0.0000 0.0000 1.0000 0.01595(19) Uani 1 2 d S . .
Co2 Co 0.5000 0.0000 0.5000 0.0184(2) Uani 1 2 d S . .
N1 N 0.0434(4) 0.1245(2) 0.9484(2) 0.0186(7) Uani 1 1 d . . .
C2 C -0.0113(5) 0.1951(3) 0.9816(3) 0.0251(9) Uani 1 1 d . . .
H2 H -0.0740 0.1905 1.0286 0.030 Uiso 1 1 calc R . .
C3 C 0.0197(6) 0.2746(3) 0.9502(4) 0.0397(12) Uani 1 1 d . . .
H3 H -0.0197 0.3239 0.9756 0.048 Uiso 1 1 calc R . .
C4 C 0.1102(6) 0.2810(3) 0.8803(3) 0.0462(15) Uani 1 1 d . . .
H4 H 0.1334 0.3348 0.8573 0.055 Uiso 1 1 calc R . .
C5 C 0.1652(6) 0.2084(3) 0.8455(3) 0.0404(13) Uani 1 1 d . . .
C6 C 0.1294(5) 0.1327(3) 0.8811(3) 0.0279(10) Uani 1 1 d . . .
H6A H 0.1677 0.0827 0.8567 0.033 Uiso 1 1 calc R . .
C8A C 0.2536(6) 0.2524(3) 0.7042(3) 0.0146(11) Uiso 0.69 1 d P . .
C8B C 0.1908(16) 0.2537(9) 0.7630(9) 0.026(3) Uiso 0.31 1 d P . .
N7A N 0.2736(5) 0.1992(3) 0.7774(3) 0.0166(11) Uiso 0.71 1 d P . .
N7B N 0.2997(15) 0.1992(8) 0.7419(9) 0.023(3) Uiso 0.29 1 d P . .
O9 O 0.1561(4) 0.31363(18) 0.7019(2) 0.0351(8) Uani 1 1 d . . .
C10 C 0.3514(5) 0.2283(4) 0.6355(3) 0.0401(13) Uani 1 1 d . . .
C11 C 0.3887(5) 0.2942(3) 0.5820(4) 0.0400(12) Uani 1 1 d . . .
H11 H 0.3567 0.3505 0.5925 0.048 Uiso 1 1 calc R . .
C12 C 0.4720(5) 0.2767(3) 0.5141(3) 0.0334(11) Uani 1 1 d . . .
H12 H 0.5040 0.3212 0.4783 0.040 Uiso 1 1 calc R . .
C13 C 0.5099(5) 0.1948(3) 0.4973(3) 0.0258(9) Uani 1 1 d . . .
H13 H 0.5667 0.1844 0.4486 0.031 Uiso 1 1 calc R . .
N14 N 0.4720(4) 0.1282(2) 0.5451(2) 0.0210(7) Uani 1 1 d . . .
C15 C 0.3946(5) 0.1452(3) 0.6144(3) 0.0303(10) Uani 1 1 d . . .
H15 H 0.3678 0.0996 0.6506 0.036 Uiso 1 1 calc R . .
O16 O 0.7412(4) 0.0306(2) 0.4935(2) 0.0318(7) Uani 1 1 d . . .
H16A H 0.7840 0.0549 0.5421 0.048 Uiso 1 1 calc R . .
O17 O 0.4247(4) 0.0387(2) 0.36777(19) 0.0331(8) Uani 1 1 d . . .
H17A H 0.3711 -0.0002 0.3379 0.050 Uiso 1 1 calc R . .
O18 O -0.2371(3) 0.0386(2) 1.0101(2) 0.0261(7) Uani 1 1 d . . .
H18A H -0.2439 0.0448 1.0654 0.039 Uiso 1 1 calc R . .
O19 O 0.0687(4) 0.0360(2) 1.13303(19) 0.0229(6) Uani 1 1 d . . .
H19A H 0.1180 -0.0040 1.1631 0.034 Uiso 1 1 calc R . .
O20 O 0.6851(3) 0.43409(17) 0.67706(18) 0.0254(6) Uani 1 1 d . . .
C21 C 0.6743(5) 0.3680(3) 0.7226(3) 0.0227(9) Uani 1 1 d . . .
O22 O 0.5899(4) 0.3603(2) 0.7848(2) 0.0403(8) Uani 1 1 d . . .
C23 C 0.7584(5) 0.2899(3) 0.6982(3) 0.0221(9) Uani 1 1 d . . .
H23 H 0.8253 0.2939 0.6532 0.027 Uiso 1 1 calc R . .
C24 C 0.7434(5) 0.2160(3) 0.7365(2) 0.0200(8) Uani 1 1 d . . .
H24 H 0.6869 0.2144 0.7864 0.024 Uiso 1 1 calc R . .
C25 C 0.8081(5) 0.1353(3) 0.7076(3) 0.0210(9) Uani 1 1 d . . .
O26 O 0.8932(4) 0.13427(18) 0.6472(2) 0.0315(7) Uani 1 1 d . . .
O27 O 0.7645(3) 0.06897(17) 0.74644(17) 0.0215(6) Uani 1 1 d . . .
O28 O 0.4780(4) 0.56958(19) 0.65115(19) 0.0234(6) Uani 1 1 d . . .
O29 O 0.8914(5) 0.9988(2) 0.3499(3) 0.0477(9) Uani 1 1 d D . .
H16B H 0.793(8) 0.014(4) 0.456(4) 0.07(2) Uiso 1 1 d . . .
H17B H 0.479(5) 0.066(3) 0.338(3) 0.013(10) Uiso 1 1 d . . .
H18B H -0.304(5) 0.051(3) 0.968(3) 0.022(12) Uiso 1 1 d . . .
H19B H 0.091(6) 0.079(3) 1.148(4) 0.041(17) Uiso 1 1 d . . .
H28A H 0.533(6) 0.530(3) 0.664(3) 0.029(14) Uiso 1 1 d . . .
H28B H 0.425(6) 0.573(3) 0.704(3) 0.09(2) Uiso 1 1 d . . .
H29A H 0.9566 0.9546 0.3567 0.11(3) Uiso 1 1 d R . .
H29B H 0.8612 1.0381 0.3006 0.40(11) Uiso 1 1 d RD . .

loop_
_atom_site_aniso_label
_atom_site_aniso_U_11
_atom_site_aniso_U_22
_atom_site_aniso_U_33
_atom_site_aniso_U_23
_atom_site_aniso_U_13
_atom_site_aniso_U_12
Co1 0.0158(4) 0.0166(4) 0.0151(4) -0.0005(3) 0.0021(3) 0.0008(3)
Co2 0.0223(4) 0.0203(4) 0.0128(4) 0.0019(3) 0.0032(3) -0.0053(3)
N1 0.0172(17) 0.0207(18) 0.0179(16) 0.0007(14) 0.0027(13) -0.0006(13)
C2 0.025(2) 0.025(2) 0.025(2) 0.0000(17) 0.0027(17) 0.0013(18)
C3 0.038(3) 0.018(2) 0.054(3) -0.001(2) -0.017(2) 0.002(2)
C4 0.051(3) 0.050(3) 0.030(3) 0.026(2) -0.014(2) -0.026(3)
C5 0.047(3) 0.051(3) 0.020(2) -0.004(2) 0.000(2) -0.027(3)
C6 0.023(2) 0.041(3) 0.020(2) -0.0050(19) 0.0036(17) -0.0156(19)
O9 0.0344(17) 0.0190(16) 0.0466(19) 0.0094(14) -0.0069(14) 0.0044(13)
C10 0.017(2) 0.063(4) 0.040(3) -0.034(3) 0.0026(19) -0.006(2)
C11 0.022(2) 0.030(3) 0.062(3) -0.016(2) -0.010(2) -0.003(2)
C12 0.030(2) 0.029(3) 0.034(2) -0.003(2) -0.0118(19) 0.0002(19)
C13 0.032(2) 0.024(2) 0.0183(19) -0.0010(18) -0.0023(16) -0.0039(19)
N14 0.0219(17) 0.0254(19) 0.0150(16) -0.0016(14) 0.0016(13) -0.0038(14)
C15 0.023(2) 0.047(3) 0.020(2) -0.008(2) 0.0026(17) -0.014(2)
O16 0.0238(16) 0.040(2) 0.0332(18) -0.0113(15) 0.0087(14) -0.0114(14)
O17 0.050(2) 0.0325(18) 0.0145(14) 0.0055(14) 0.0008(14) -0.0153(16)
O18 0.0217(15) 0.0370(18) 0.0196(15) 0.0007(14) 0.0032(13) 0.0066(14)
O19 0.0328(17) 0.0120(15) 0.0214(15) -0.0009(13) -0.0020(12) 0.0028(13)
O20 0.0280(15) 0.0179(15) 0.0332(16) 0.0029(13) 0.0131(13) -0.0009(12)
C21 0.028(2) 0.023(2) 0.0159(19) -0.0021(17) 0.0009(16) 0.0002(18)
O22 0.063(2) 0.0317(18) 0.0320(17) 0.0029(14) 0.0230(16) 0.0106(16)
C23 0.021(2) 0.025(2) 0.021(2) -0.0036(17) 0.0045(16) -0.0002(17)
C24 0.021(2) 0.026(2) 0.0143(19) 0.0012(16) 0.0055(15) 0.0038(17)
C25 0.017(2) 0.023(2) 0.021(2) -0.0002(17) -0.0012(16) 0.0009(16)
O26 0.0363(17) 0.0224(16) 0.0423(18) 0.0030(14) 0.0246(15) 0.0066(13)
O27 0.0245(14) 0.0186(14) 0.0210(14) 0.0027(12) 0.0027(11) 0.0001(12)
O28 0.0254(16) 0.0190(16) 0.0259(15) 0.0013(13) 0.0053(12) 0.0028(13)
O29 0.055(2) 0.037(2) 0.061(2) 0.0090(18) 0.0358(19) 0.0174(19)

loop_
_atom_type_symbol
_atom_type_description
_atom_type_scat_dispersion_real
_atom_type_scat_dispersion_imag
_atom_type_scat_source
C C 0.0033 0.0016 'International Tables Vol C Tables 4.2.6.8 and 6.1.1.4'
H H 0.0000 0.0000 'International Tables Vol C Tables 4.2.6.8 and 6.1.1.4'
N N 0.0061 0.0033 'International Tables Vol C Tables 4.2.6.8 and 6.1.1.4'
O O 0.0106 0.0060 'International Tables Vol C Tables 4.2.6.8 and 6.1.1.4'
Co Co 0.3494 0.9721 'International Tables Vol C Tables 4.2.6.8 and 6.1.1.4'

loop_
_geom_angle_atom_site_label_1
_geom_angle_atom_site_label_2
_geom_angle_atom_site_label_3
_geom_angle
_geom_angle_site_symmetry_1
_geom_angle_site_symmetry_3
_geom_angle_publ_flag
O19 Co1 O19 180.000(1) 3_557 . ?
O19 Co1 O18 87.49(12) 3_557 3_557 ?
O19 Co1 O18 92.51(12) 3_557 . ?
O18 Co1 O18 180.000(1) 3_557 . ?
O19 Co1 N1 86.89(12) 3_557 . ?
O19 Co1 N1 93.11(12) . . ?
O18 Co1 N1 90.97(12) 3_557 . ?
O18 Co1 N1 89.03(12) . . ?
O19 Co1 N1 93.11(12) 3_557 3_557 ?
O19 Co1 N1 86.89(12) . 3_557 ?
O18 Co1 N1 89.03(12) 3_557 3_557 ?
O18 Co1 N1 90.97(12) . 3_557 ?
N1 Co1 N1 180.00(7) . 3_557 ?
O17 Co2 O17 180.00(7) . 3_656 ?
O17 Co2 O16 91.22(13) . . ?
O17 Co2 O16 88.78(13) 3_656 . ?
O17 Co2 O16 91.22(13) 3_656 3_656 ?
O16 Co2 O16 180.0 . 3_656 ?
O17 Co2 N14 90.78(12) . 3_656 ?
O17 Co2 N14 89.22(12) 3_656 3_656 ?
O16 Co2 N14 92.44(12) . 3_656 ?
O16 Co2 N14 87.56(13) 3_656 3_656 ?
O17 Co2 N14 89.22(12) . . ?
O17 Co2 N14 90.78(12) 3_656 . ?
O16 Co2 N14 87.56(13) . . ?
O16 Co2 N14 92.44(13) 3_656 . ?
N14 Co2 N14 180.00(15) 3_656 . ?
C2 N1 C6 117.5(4) . . ?
C2 N1 Co1 122.5(3) . . ?
C6 N1 Co1 120.0(3) . . ?
N1 C2 C3 122.5(4) . . ?
N1 C2 H2 118.7 . . ?
C3 C2 H2 118.7 . . ?
C2 C3 C4 118.6(5) . . ?
C2 C3 H3 120.7 . . ?
C4 C3 H3 120.7 . . ?
C5 C4 C3 119.0(4) . . ?
C5 C4 H4 120.5 . . ?
C3 C4 H4 120.5 . . ?
C6 C5 C4 118.3(4) . . ?
C6 C5 C8B 145.9(7) . . ?
C4 C5 C8B 91.0(7) . . ?
C6 C5 N7A 112.6(5) . . ?
C4 C5 N7A 128.9(4) . . ?
N1 C6 C5 124.1(4) . . ?
N1 C6 H6A 117.9 . . ?
C5 C6 H6A 117.9 . . ?
N7B C8A C8B 76.9(11) . . ?
N7B C8A O9 143.6(9) . . ?
C8B C8A O9 66.8(8) . . ?
C8B C8A N7A 52.0(8) . . ?
O9 C8A N7A 118.7(5) . . ?
N7B C8A C10 88.0(9) . . ?
C8B C8A C10 164.7(9) . . ?
O9 C8A C10 128.3(5) . . ?
N7A C8A C10 113.1(5) . . ?
C8A C8B N7A 76.4(10) . . ?
C8A C8B O9 62.6(8) . . ?
N7A C8B O9 138.9(13) . . ?
O9 C8B N7B 112.3(12) . . ?
C8A C8B C5 144.8(13) . . ?
N7A C8B C5 68.8(8) . . ?
O9 C8B C5 152.3(11) . . ?
N7B C8B C5 95.2(11) . . ?
N7B N7A C8B 98.2(16) . . ?
C8B N7A C8A 51.7(8) . . ?
N7B N7A C5 162.5(15) . . ?
C8B N7A C5 67.3(8) . . ?
C8A N7A C5 118.8(5) . . ?
N7A N7B C8A 108.2(18) . . ?
N7A N7B C8B 55.0(13) . . ?
C8A N7B C8B 53.4(9) . . ?
N7A N7B C10 163.8(18) . . ?
C8A N7B C10 55.9(7) . . ?
C8B N7B C10 109.3(10) . . ?
C8A O9 C8B 50.6(6) . . ?
C11 C10 C15 118.6(4) . . ?
C11 C10 C8A 114.7(5) . . ?
C15 C10 C8A 126.4(5) . . ?
C11 C10 N7B 145.7(6) . . ?
C15 C10 N7B 94.1(6) . . ?
C12 C11 C10 118.4(4) . . ?
C12 C11 H11 120.8 . . ?
C10 C11 H11 120.8 . . ?
C11 C12 C13 119.9(5) . . ?
C11 C12 H12 120.1 . . ?
C13 C12 H12 120.1 . . ?
N14 C13 C12 124.2(4) . . ?
N14 C13 H13 117.9 . . ?
C12 C13 H13 117.9 . . ?
C13 N14 C15 116.4(4) . . ?
C13 N14 Co2 121.5(3) . . ?
C15 N14 Co2 121.4(3) . . ?
N14 C15 C10 122.4(4) . . ?
N14 C15 H15 118.8 . . ?
C10 C15 H15 118.8 . . ?
Co2 O16 H16A 109.5 . . ?
Co2 O16 H16B 127(5) . . ?
H16A O16 H16B 122.7 . . ?
Co2 O17 H17A 109.5 . . ?
Co2 O17 H17B 125(3) . . ?
H17A O17 H17B 113.9 . . ?
Co1 O18 H18A 109.5 . . ?
Co1 O18 H18B 124(3) . . ?
H18A O18 H18B 126.5 . . ?
Co1 O19 H19A 109.5 . . ?
Co1 O19 H19B 125(4) . . ?
H19A O19 H19B 117.3 . . ?
O20 C21 O22 125.3(4) 1 . ?
O20 C21 O22 125.3(4) . . ?
O20 C21 C23 118.1(3) 1 . ?
O20 C21 C23 118.1(3) . . ?
O22 C21 C23 116.5(4) . . ?
C24 C23 C21 122.7(4) . . ?
C24 C23 H23 118.7 . . ?
C21 C23 H23 118.7 . . ?
C23 C24 C25 124.8(3) . . ?
C23 C24 H24 117.6 . . ?
C25 C24 H24 117.6 . . ?
O26 C25 O27 124.2(4) 1 . ?
O26 C25 O27 124.2(4) . . ?
O26 C25 C24 120.6(4) 1 . ?
O26 C25 C24 120.6(4) . . ?
O27 C25 C24 115.2(3) . . ?
H28A O28 H28B 100(4) . . ?
H29A O29 H29B 132.3 . . ?

loop_
_geom_bond_atom_site_label_1
_geom_bond_atom_site_label_2
_geom_bond_distance
_geom_bond_site_symmetry_2
_geom_bond_publ_flag
Co1 O19 2.041(3) 3_557 ?
Co1 O18 2.113(3) 3_557 ?
Co1 N1 2.166(3) 3_557 ?
Co2 O17 2.049(3) 3_656 ?
Co2 O16 2.101(3) 3_656 ?
Co2 N14 2.161(3) 3_656 ?
N1 C2 1.336(5) . ?
N1 C6 1.343(5) . ?
C2 C3 1.382(6) . ?
C2 H2 0.9500 . ?
C3 C4 1.398(7) . ?
C3 H3 0.9500 . ?
C4 C5 1.374(8) . ?
C4 H4 0.9500 . ?
C5 C6 1.363(6) . ?
C5 C8B 1.470(14) . ?
C5 N7A 1.486(7) . ?
C6 H6A 0.9500 . ?
C8A N7B 1.045(13) . ?
C8A C8B 1.101(14) . ?
C8A O9 1.265(6) . ?
C8A N7A 1.363(7) . ?
C8A C10 1.471(7) . ?
C8B N7A 1.105(14) . ?
C8B O9 1.309(14) . ?
C8B N7B 1.335(19) . ?
N7B C10 1.775(15) . ?
C10 C11 1.381(7) . ?
C10 C15 1.413(7) . ?
C11 C12 1.357(7) . ?
C11 H11 0.9500 . ?
C12 C13 1.366(6) . ?
C12 H12 0.9500 . ?
C13 N14 1.340(5) . ?
C13 H13 0.9500 . ?
N14 C15 1.341(5) . ?
C15 H15 0.9500 . ?
O16 H16A 0.8400 . ?
O16 H16B 0.81(6) . ?
O17 H17A 0.8400 . ?
O17 H17B 0.81(4) . ?
O18 H18A 0.8400 . ?
O18 H18B 0.79(4) . ?
O19 H19A 0.8400 . ?
O19 H19B 0.72(5) . ?
O20 C21 1.257(5) . ?
C21 O22 1.268(5) . ?
C21 C23 1.500(5) . ?
C23 C24 1.315(5) . ?
C23 H23 0.9500 . ?
C24 C25 1.480(5) . ?
C24 H24 0.9500 . ?
C25 O26 1.245(5) . ?
C25 O27 1.281(5) . ?
O28 H28A 0.78(5) . ?
O28 H28B 0.97(5) . ?
O29 H29A 0.8821 . ?
O29 H29B 0.9608 . ?

loop_
_geom_hbond_atom_site_label_D
_geom_hbond_atom_site_label_H
_geom_hbond_atom_site_label_A
_geom_hbond_distance_DH
_geom_hbond_distance_HA
_geom_hbond_distance_DA
_geom_hbond_angle_DHA
_geom_hbond_site_symmetry_A
O16 H16A O26 0.84 2.08 2.915(4) 169.5 1
O16 H16B O29 0.81(6) 1.93(7) 2.716(5) 165(6) 1_545
O17 H17A O27 0.84 1.88 2.709(4) 167.9 3_656
O17 H17B O22 0.81(4) 1.77(4) 2.571(4) 171(4) 4_565
O18 H18A O20 0.84 1.89 2.714(4) 165.2 4_466
O18 H18B O28 0.79(4) 2.10(5) 2.890(4) 174(4) 2_546
O19 H19A O27 0.84 1.83 2.652(4) 164.1 3_657
O19 H19B O9 0.72(5) 1.92(5) 2.640(4) 173(6) 4_566
O28 H28A O20 0.78(5) 1.97(5) 2.742(4) 170(5) 1
O28 H28B O27 0.97(5) 1.88(5) 2.753(4) 150(4) 2_656
O29 H29A O26 0.88 1.90 2.769(4) 170.4 3_766
O29 H29B O20 0.96 2.19 3.024(5) 144.9 4_575
C13 H13 O22 0.95 2.58 3.461(5) 154.3 4_565
